data_7047723
loop_
_publ_author_name
'Reinholdt, Anders'
'Bendix, Jesper'
'Hill, Anthony F.'
'Manzano, Richard A.'

_publ_section_title
;
 Confluence of disparate carbido chemistries:
 [WRuAu<sub>2</sub>(\m-C)<sub>2</sub>Cl<sub>2</sub>(CO)<sub>2</sub>(PCy<sub>3</sub>)<sub>2</sub>(Tp*)].
;
_journal_issue 42
_journal_name_full 'Dalton transactions (Cambridge, England : 2003)'
_journal_page_first 14893
_journal_page_last 14896
_journal_paper_doi 10.1039/c8dt03851a
_journal_volume 47
_journal_year 2018
_chemical_formula_moiety 'C55 H88 Au2 B Cl3 N6 O2 P2 Ru W'
_chemical_formula_sum 'C55 H88 Au2 B Cl3 N6 O2 P2 Ru W'
_chemical_formula_weight 1723.26
_space_group_crystal_system triclinic
_space_group_IT_number 2
_space_group_name_Hall '-P 1'
_space_group_name_H-M_alt 'P -1'
_symmetry_space_group_name_Hall '-P 1'
_symmetry_space_group_name_H-M 'P -1'
_atom_sites_solution_hydrogens mixed
_audit_creation_date 2016-11-15
_audit_creation_method
;
Olex2 1.2
(compiled 2015.09.30 svn.r3233 for OlexSys, GUI svn.r5103)
;
_audit_update_record
;
2018-06-06 deposited with the CCDC.
2018-10-05 downloaded from the CCDC.
;
_cell_angle_alpha 73.1381(17)
_cell_angle_beta 81.6834(17)
_cell_angle_gamma 65.5781(18)
_cell_formula_units_Z 2
_cell_length_a 13.8516(3)
_cell_length_b 14.6061(3)
_cell_length_c 17.1538(4)
_cell_measurement_reflns_used 28949
_cell_measurement_temperature 150(2)
_cell_measurement_theta_max 29.5490
_cell_measurement_theta_min 3.4610
_cell_volume 3022.92(12)
_computing_cell_refinement 'CrysAlisPro 1.171.38.43 (Rigaku OD, 2015)'
_computing_data_collection 'CrysAlisPro 1.171.38.43 (Rigaku OD, 2015)'
_computing_data_reduction 'CrysAlisPro 1.171.38.43 (Rigaku OD, 2015)'
_computing_molecular_graphics 'Olex2 (Dolomanov et al., 2009)'
_computing_publication_material 'Olex2 (Dolomanov et al., 2009)'
_computing_structure_refinement 'ShelXL (Sheldrick, 2015)'
_computing_structure_solution 'olex2.solve (Bourhis et al., 2015)'
_diffrn_ambient_environment N~2~
_diffrn_ambient_temperature 150(2)
_diffrn_detector 'CCD plate'
_diffrn_detector_area_resol_mean 10.3744
_diffrn_detector_type Atlas
_diffrn_measured_fraction_theta_full 0.996
_diffrn_measured_fraction_theta_max 0.997
_diffrn_measurement_details
;
List of Runs (angles in degrees, time in seconds):

  # Type    Start    End  Width  t~exp~   \w     \q     \k     \f   Frames
#--------------------------------------------------------------------------
  1  \w    -39.00  62.00   1.00   40.45    --  -11.22  57.00-150.00  101
  2  \w    -20.00  30.00   1.00   40.45    --  -11.22 -99.00 -30.00   50
  3  \w    -36.00  63.00   1.00   40.45    --  -11.22  37.00   0.00   99
  4  \w    -98.00 -34.00   1.00   40.45    --  -11.22 178.00 150.00   64
  5  \w    -83.00  17.00   1.00   40.45    --  -11.22 -57.00  60.00  100
  6  \w    -36.00  63.00   1.00   40.45    --  -11.22  37.00 120.00   99
  7  \w    -20.00  30.00   1.00   40.45    --  -11.22 -99.00 -90.00   50
  8  \w    -68.00  -3.00   1.00   40.45    --  -11.22 126.00  18.00   65
  9  \w    -36.00   5.00   1.00   40.45    --  -11.22  37.00-180.00   41
 10  \w    -17.00  84.00   1.00   40.45    --   11.30  57.00 -90.00  101
;
_diffrn_measurement_device 'four-circle diffractometer'
_diffrn_measurement_device_type 'New Xcalibur, Atlas'
_diffrn_measurement_method '\w scans'
_diffrn_orient_matrix_type 'CrysAlisPro convention (1999,Acta A55,543-557)'
_diffrn_orient_matrix_UB_11 -0.0165111000
_diffrn_orient_matrix_UB_12 0.0030154000
_diffrn_orient_matrix_UB_13 0.0406189000
_diffrn_orient_matrix_UB_21 -0.0332742000
_diffrn_orient_matrix_UB_22 0.0532061000
_diffrn_orient_matrix_UB_23 -0.0145101000
_diffrn_orient_matrix_UB_31 -0.0422564000
_diffrn_orient_matrix_UB_32 -0.0142591000
_diffrn_orient_matrix_UB_33 -0.0028132000
_diffrn_radiation_monochromator graphite
_diffrn_radiation_probe x-ray
_diffrn_radiation_type MoK\a
_diffrn_radiation_wavelength 0.71073
_diffrn_reflns_av_R_equivalents 0.0393
_diffrn_reflns_av_unetI/netI 0.0314
_diffrn_reflns_Laue_measured_fraction_full 0.996
_diffrn_reflns_Laue_measured_fraction_max 0.997
_diffrn_reflns_limit_h_max 17
_diffrn_reflns_limit_h_min -17
_diffrn_reflns_limit_k_max 18
_diffrn_reflns_limit_k_min -18
_diffrn_reflns_limit_l_max 21
_diffrn_reflns_limit_l_min -21
_diffrn_reflns_number 61026
_diffrn_reflns_point_group_measured_fraction_full 0.996
_diffrn_reflns_point_group_measured_fraction_max 0.997
_diffrn_reflns_theta_full 26.000
_diffrn_reflns_theta_max 26.372
_diffrn_reflns_theta_min 3.232
_diffrn_source 'fine-focus sealed X-ray tube'
_diffrn_source_type 'Enhance (Mo) X-ray Source'
_exptl_absorpt_coefficient_mu 7.210
_exptl_absorpt_correction_T_max 0.56571
_exptl_absorpt_correction_T_min 0.55728
_exptl_absorpt_correction_type multi-scan
_exptl_absorpt_process_details
;
CrysAlisPro 1.171.38.43 (Rigaku Oxford Diffraction, 2015)
Spherical absorption correction
 using equivalent radius and absorption coefficient.
Empirical absorption correction using spherical harmonics,
 implemented in SCALE3 ABSPACK scaling algorithm.
;
_exptl_crystal_colour 'clear yellowish orange'
_exptl_crystal_colour_lustre clear
_exptl_crystal_colour_modifier yellowish
_exptl_crystal_colour_primary orange
_exptl_crystal_density_diffrn 1.893
_exptl_crystal_description prism
_exptl_crystal_F_000 1676
_exptl_crystal_size_max 0.328
_exptl_crystal_size_mid 0.119
_exptl_crystal_size_min 0.064
_refine_diff_density_max 2.449
_refine_diff_density_min -1.089
_refine_diff_density_rms 0.144
_refine_ls_extinction_method none
_refine_ls_goodness_of_fit_ref 1.116
_refine_ls_hydrogen_treatment mixed
_refine_ls_matrix_type full
_refine_ls_number_parameters 704
_refine_ls_number_reflns 12338
_refine_ls_number_restraints 6
_refine_ls_restrained_S_all 1.115
_refine_ls_R_factor_all 0.0401
_refine_ls_R_factor_gt 0.0319
_refine_ls_shift/su_max 0.001
_refine_ls_shift/su_mean 0.000
_refine_ls_structure_factor_coef Fsqd
_refine_ls_weighting_details 'w=1/[\s^2^(Fo^2^)+(0.0196P)^2^+17.4302P] where P=(Fo^2^+2Fc^2^)/3'
_refine_ls_weighting_scheme calc
_refine_ls_wR_factor_gt 0.0698
_refine_ls_wR_factor_ref 0.0734
_reflns_Friedel_coverage 0.000
_reflns_number_gt 10824
_reflns_number_total 12338
_reflns_threshold_expression 'I > 2\s(I)'
_cod_data_source_file c8dt03851a2.cif
_cod_data_source_block Compound_4
_cod_depositor_comments 'Adding full bibliography for 7047722--7047723.cif.'
_cod_original_cell_volume 3022.91(11)
_cod_database_code 7047723
_shelxl_version_number 2013-3
_chemical_oxdiff_formula 'C55 H88 Au2 B Cl3 N6 O2 P2 Ru W'
_shelx_space_group_comment
;
The symmetry employed for this shelxl refinement is uniquely defined
by the following loop, which should always be used as a source of
symmetry information in preference to the above space-group names.
They are only intended as comments.
;
_reflns_odcompleteness_completeness 99.79
_reflns_odcompleteness_iscentric 1
_reflns_odcompleteness_theta 26.32
_olex2_refinement_description
;
1. Fixed Uiso
 At 1.2 times of:
  All C(H) groups, {H52A,H52B,H1} of C52, All C(H,H) groups, All C(H,H,H,H)
  groups
 At 1.5 times of:
  {H9A,H9B,H9C} of C9, {H5A,H5B,H5C} of C5, {H15A,H15B,H15C} of C15, {H10A,
  H10B,H10C} of C10, {H19A,H19B,H19C} of C19, {H14A,H14B,H14C} of C14
2. Uiso/Uaniso restraints and constraints
Uanis(C38A) \\sim Ueq: with sigma of 0.01 and sigma for terminal atoms of 0.02
3. Others
 Sof(H39C)=Sof(H39D)=Sof(H42C)=Sof(H42D)=Sof(C38A)=Sof(H38A)=Sof(C43A)=
 Sof(H43C)=Sof(H43D)=Sof(C40A)=Sof(H40C)=Sof(H40D)=Sof(C41A)=Sof(H41C)=
 Sof(H41D)=1-FVAR(1)
 Sof(H39A)=Sof(H39B)=Sof(H42A)=Sof(H42B)=Sof(C38)=Sof(H38)=Sof(C40)=Sof(H40A)=
 Sof(H40B)=Sof(C43)=Sof(H43A)=Sof(H43B)=Sof(C41)=Sof(H41A)=Sof(H41B)=FVAR(1)
4.a Ternary CH refined with riding coordinates:
 C26(H26), C44(H44), C32(H32), C20(H20), C50(H50), C38(H38), C38A(H38A)
4.b Secondary CH2 refined with riding coordinates:
 C28(H28A,H28B), C30(H30A,H30B), C31(H31A,H31B), C29(H29A,H29B), C27(H27A,
 H27B), C45(H45A,H45B), C33(H33A,H33B), C22(H22A,H22B), C25(H25A,H25B),
 C21(H21A,H21B), C37(H37A,H37B), C23(H23A,H23B), C49(H49A,H49B), C54(H54A,H54B),
  C46(H46A,H46B), C34(H34A,H34B), C48(H48A,H48B), C47(H47A,H47B), C35(H35A,
 H35B), C36(H36A,H36B), C24(H24A,H24B), C53(H53A,H53B), C51(H51A,H51B),
 C55(H55A,H55B), C52(H52A,H52B), C39(H39A,H39B), C39(H39C,H39D), C42(H42A,H42B),
  C42(H42C,H42D), C40(H40A,H40B), C43(H43A,H43B), C41(H41A,H41B), C43A(H43C,
 H43D), C40A(H40C,H40D), C41A(H41C,H41D)
4.c Aromatic/amide H refined with riding coordinates:
 C17(H17), C12(H12), C7(H7)
4.d Idealised Me refined as rotating group:
 C19(H19A,H19B,H19C), C15(H15A,H15B,H15C), C10(H10A,H10B,H10C), C5(H5A,H5B,
 H5C), C14(H14A,H14B,H14C), C9(H9A,H9B,H9C)
;
_ins_header
;
TITL RuCAuCl-WCSnBu3-scale in P-1 
REM P-1 (#2 in standard setting)
CELL 0.71073  13.851560  14.606083  17.153816  73.1381  81.6834  65.5781
ZERR    2.00   0.000273   0.000266   0.000365   0.0017   0.0017   0.0018
LATT  1
SFAC C H B N O P Cl Ru Sn W Au
UNIT 120.00 200.00 2.00 12.00 6.00 4.00 8.00 2.00 2.00 2.00 4.00
TREF
HKLF 4
END
;
_olex2_submission_special_instructions 'No special instructions were received'
_oxdiff_exptl_absorpt_empirical_details
;
Empirical correction (ABSPACK) includes:
- Absorption correction using spherical harmonics
- Frame scaling
;
_oxdiff_exptl_absorpt_empirical_full_max 1.918
_oxdiff_exptl_absorpt_empirical_full_min 0.810

loop_
_space_group_symop_operation_xyz
'x, y, z'
'-x, -y, -z'

loop_
_atom_site_label
_atom_site_type_symbol
_atom_site_fract_x
_atom_site_fract_y
_atom_site_fract_z
_atom_site_U_iso_or_equiv
_atom_site_adp_type
_atom_site_occupancy
_atom_site_site_symmetry_order
_atom_site_calc_flag
_atom_site_refinement_flags_posn
_atom_site_refinement_flags_adp
_atom_site_refinement_flags_occupancy
_atom_site_disorder_assembly
_atom_site_disorder_group
W1 W 0.18464(2) 0.39513(2) 0.31644(2) 0.01777(6) Uani 1 1 d . . . . .
Au1 Au 0.02220(2) 0.60173(2) 0.29110(2) 0.02200(6) Uani 1 1 d . . . . .
Au2 Au -0.10894(2) 0.46688(2) 0.29685(2) 0.02617(6) Uani 1 1 d . . . . .
Ru1 Ru -0.09175(3) 0.88263(3) 0.23527(3) 0.02021(10) Uani 1 1 d . . . . .
P1 P 0.04738(11) 0.93400(11) 0.25601(9) 0.0213(3) Uani 1 1 d . . . . .
C28 C 0.1682(5) 0.9200(5) 0.4738(4) 0.0321(14) Uani 1 1 d . . . . .
H28A H 0.2305 0.9318 0.4834 0.038 Uiso 1 1 calc R . . . .
H28B H 0.1038 0.9728 0.4922 0.038 Uiso 1 1 calc R . . . .
C30 C 0.0867(5) 0.7890(5) 0.5067(4) 0.0266(13) Uani 1 1 d . . . . .
H30A H 0.0195 0.8367 0.5268 0.032 Uiso 1 1 calc R . . . .
H30B H 0.0970 0.7169 0.5372 0.032 Uiso 1 1 calc R . . . .
C31 C 0.0786(5) 0.8014(4) 0.4160(3) 0.0250(12) Uani 1 1 d . . . . .
H31A H 0.0154 0.7906 0.4075 0.030 Uiso 1 1 calc R . . . .
H31B H 0.1420 0.7479 0.3974 0.030 Uiso 1 1 calc R . . . .
C26 C 0.0704(4) 0.9101(4) 0.3654(3) 0.0225(12) Uani 1 1 d . . . . .
H26 H 0.0051 0.9603 0.3866 0.027 Uiso 1 1 calc R . . . .
C29 C 0.1775(5) 0.8122(5) 0.5225(4) 0.0314(14) Uani 1 1 d . . . . .
H29A H 0.2453 0.7600 0.5077 0.038 Uiso 1 1 calc R . . . .
H29B H 0.1781 0.8069 0.5813 0.038 Uiso 1 1 calc R . . . .
C27 C 0.1620(5) 0.9325(5) 0.3826(4) 0.0299(13) Uani 1 1 d . . . . .
H27A H 0.1528 1.0043 0.3522 0.036 Uiso 1 1 calc R . . . .
H27B H 0.2294 0.8842 0.3632 0.036 Uiso 1 1 calc R . . . .
Cl2 Cl -0.18301(11) 0.94714(10) 0.34761(8) 0.0241(3) Uani 1 1 d . . . . .
P2 P -0.26340(12) 0.89343(11) 0.20569(9) 0.0247(3) Uani 1 1 d . . . . .
Cl1 Cl -0.03348(12) 0.89298(12) 0.09880(9) 0.0319(3) Uani 1 1 d . . . . .
Cl3 Cl -0.28402(12) 0.49438(15) 0.29033(15) 0.0541(5) Uani 1 1 d . . . . .
O2 O 0.1109(3) 0.2771(3) 0.4814(3) 0.0344(10) Uani 1 1 d . . . . .
N6 N 0.2501(3) 0.4709(3) 0.3764(3) 0.0188(9) Uani 1 1 d . . . . .
N3 N 0.4323(3) 0.2952(3) 0.3277(3) 0.0204(10) Uani 1 1 d . . . . .
N1 N 0.3644(4) 0.4524(3) 0.2095(3) 0.0230(10) Uani 1 1 d . . . . .
C1 C 0.0369(4) 0.4500(4) 0.3028(3) 0.0214(12) Uani 1 1 d . . . . .
N5 N 0.3487(3) 0.4722(3) 0.3519(3) 0.0200(10) Uani 1 1 d . . . . .
N2 N 0.2623(4) 0.4606(4) 0.2062(3) 0.0239(10) Uani 1 1 d . . . . .
N4 N 0.3474(4) 0.2666(3) 0.3406(3) 0.0224(10) Uani 1 1 d . . . . .
C11 C 0.5220(4) 0.2105(4) 0.3528(3) 0.0243(12) Uani 1 1 d . . . . .
C18 C 0.2172(4) 0.5141(4) 0.4398(3) 0.0215(12) Uani 1 1 d . . . . .
C17 C 0.2942(4) 0.5445(4) 0.4555(4) 0.0247(12) Uani 1 1 d . . . . .
H17 H 0.2911 0.5772 0.4968 0.030 Uiso 1 1 calc R . . . .
O1 O 0.1583(4) 0.2488(4) 0.2262(4) 0.0514(14) Uani 1 1 d . . . . .
C8 C 0.2343(5) 0.5023(4) 0.1284(4) 0.0292(13) Uani 1 1 d . . . . .
C16 C 0.3754(4) 0.5175(4) 0.3993(4) 0.0229(12) Uani 1 1 d . . . . .
C4 C 0.1385(4) 0.3209(4) 0.4219(4) 0.0210(12) Uani 1 1 d . . . . .
C19 C 0.1148(4) 0.5248(5) 0.4839(4) 0.0280(13) Uani 1 1 d . . . . .
H19A H 0.0567 0.5779 0.4492 0.042 Uiso 1 1 calc GR . . . .
H19B H 0.1128 0.5455 0.5338 0.042 Uiso 1 1 calc GR . . . .
H19C H 0.1071 0.4581 0.4981 0.042 Uiso 1 1 calc GR . . . .
C44 C -0.3369(4) 0.8455(4) 0.2958(4) 0.0250(12) Uani 1 1 d . . . . .
H44 H -0.3699 0.9042 0.3227 0.030 Uiso 1 1 calc R . . . .
C32 C 0.0080(5) 1.0763(4) 0.2142(4) 0.0246(12) Uani 1 1 d . . . . .
H32 H 0.0658 1.0933 0.2270 0.030 Uiso 1 1 calc R . . . .
C6 C 0.3992(5) 0.4885(4) 0.1337(4) 0.0291(14) Uani 1 1 d . . . . .
C12 C 0.4954(5) 0.1263(5) 0.3818(4) 0.0289(13) Uani 1 1 d . . . . .
H12 H 0.5422 0.0564 0.4034 0.035 Uiso 1 1 calc R . . . .
C20 C 0.1739(5) 0.8768(4) 0.2016(4) 0.0261(13) Uani 1 1 d . . . . .
H20 H 0.1534 0.8824 0.1463 0.031 Uiso 1 1 calc R . . . .
C15 C 0.4776(5) 0.5316(5) 0.3887(4) 0.0341(15) Uani 1 1 d . . . . .
H15A H 0.5368 0.4634 0.3987 0.051 Uiso 1 1 calc GR . . . .
H15B H 0.4791 0.5688 0.4274 0.051 Uiso 1 1 calc GR . . . .
H15C H 0.4841 0.5719 0.3330 0.051 Uiso 1 1 calc GR . . . .
C7 C 0.3185(5) 0.5205(5) 0.0815(4) 0.0337(15) Uani 1 1 d . . . . .
H7 H 0.3198 0.5495 0.0243 0.040 Uiso 1 1 calc R . . . .
C45 C -0.2681(4) 0.7526(4) 0.3619(4) 0.0255(12) Uani 1 1 d . . . . .
H45A H -0.2412 0.6882 0.3431 0.031 Uiso 1 1 calc R . . . .
H45B H -0.2065 0.7648 0.3723 0.031 Uiso 1 1 calc R . . . .
C3 C 0.1674(5) 0.3016(5) 0.2593(4) 0.0308(14) Uani 1 1 d . . . . .
C2 C -0.0343(4) 0.7540(4) 0.2702(4) 0.0258(13) Uani 1 1 d . . . . .
C33 C -0.0012(5) 1.1112(5) 0.1216(4) 0.0320(14) Uani 1 1 d . . . . .
H33A H -0.0604 1.0994 0.1062 0.038 Uiso 1 1 calc R . . . .
H33B H 0.0650 1.0694 0.0961 0.038 Uiso 1 1 calc R . . . .
C22 C 0.3435(5) 0.8832(5) 0.1303(4) 0.0336(15) Uani 1 1 d . . . . .
H22A H 0.3161 0.8954 0.0764 0.040 Uiso 1 1 calc R . . . .
H22B H 0.3941 0.9174 0.1221 0.040 Uiso 1 1 calc R . . . .
C25 C 0.2322(5) 0.7602(4) 0.2388(4) 0.0291(14) Uani 1 1 d . . . . .
H25A H 0.2590 0.7492 0.2927 0.035 Uiso 1 1 calc R . . . .
H25B H 0.1823 0.7253 0.2471 0.035 Uiso 1 1 calc R . . . .
C10 C 0.6282(5) 0.2170(5) 0.3473(5) 0.0396(17) Uani 1 1 d . . . . .
H10A H 0.6453 0.2452 0.2904 0.059 Uiso 1 1 calc GR . . . .
H10B H 0.6825 0.1473 0.3678 0.059 Uiso 1 1 calc GR . . . .
H10C H 0.6262 0.2625 0.3802 0.059 Uiso 1 1 calc GR . . . .
C21 C 0.2515(5) 0.9317(5) 0.1860(4) 0.0316(14) Uani 1 1 d . . . . .
H21A H 0.2139 1.0066 0.1602 0.038 Uiso 1 1 calc R . . . .
H21B H 0.2791 0.9248 0.2384 0.038 Uiso 1 1 calc R . . . .
C13 C 0.3866(5) 0.1624(4) 0.3736(4) 0.0283(13) Uani 1 1 d . . . . .
B1 B 0.4187(5) 0.4094(5) 0.2919(4) 0.0224(13) Uani 1 1 d . . . . .
C37 C -0.0936(5) 1.1409(4) 0.2527(4) 0.0299(14) Uani 1 1 d . . . . .
H37A H -0.0874 1.1191 0.3127 0.036 Uiso 1 1 calc R . . . .
H37B H -0.1536 1.1284 0.2395 0.036 Uiso 1 1 calc R . . . .
C50 C -0.3443(5) 1.0363(5) 0.1776(4) 0.0337(15) Uani 1 1 d . . . . .
H50 H -0.3373 1.0617 0.2239 0.040 Uiso 1 1 calc R . . . .
C23 C 0.4014(5) 0.7667(5) 0.1658(4) 0.0347(15) Uani 1 1 d . . . . .
H23A H 0.4577 0.7372 0.1268 0.042 Uiso 1 1 calc R . . . .
H23B H 0.4356 0.7545 0.2168 0.042 Uiso 1 1 calc R . . . .
C49 C -0.4305(5) 0.8228(5) 0.2801(4) 0.0317(14) Uani 1 1 d . . . . .
H49A H -0.4756 0.8815 0.2377 0.038 Uiso 1 1 calc R . . . .
H49B H -0.4032 0.7593 0.2601 0.038 Uiso 1 1 calc R . . . .
C5 C 0.5068(5) 0.4918(5) 0.1171(4) 0.0356(16) Uani 1 1 d . . . . .
H5A H 0.5168 0.5291 0.1524 0.053 Uiso 1 1 calc GR . . . .
H5B H 0.5132 0.5278 0.0600 0.053 Uiso 1 1 calc GR . . . .
H5C H 0.5610 0.4207 0.1282 0.053 Uiso 1 1 calc GR . . . .
C54 C -0.5184(6) 1.1900(5) 0.1486(4) 0.0465(19) Uani 1 1 d . . . . .
H54A H -0.5949 1.2110 0.1414 0.056 Uiso 1 1 calc R . . . .
H54B H -0.5114 1.2151 0.1944 0.056 Uiso 1 1 calc R . . . .
C46 C -0.3347(5) 0.7408(5) 0.4393(4) 0.0331(14) Uani 1 1 d . . . . .
H46A H -0.3585 0.8044 0.4589 0.040 Uiso 1 1 calc R . . . .
H46B H -0.2906 0.6815 0.4819 0.040 Uiso 1 1 calc R . . . .
C34 C -0.0209(6) 1.2273(5) 0.0902(4) 0.0411(17) Uani 1 1 d . . . . .
H34A H 0.0408 1.2382 0.1021 0.049 Uiso 1 1 calc R . . . .
H34B H -0.0288 1.2493 0.0304 0.049 Uiso 1 1 calc R . . . .
C48 C -0.4960(5) 0.8079(6) 0.3583(4) 0.0377(16) Uani 1 1 d . . . . .
H48A H -0.5282 0.8739 0.3751 0.045 Uiso 1 1 calc R . . . .
H48B H -0.5543 0.7909 0.3477 0.045 Uiso 1 1 calc R . . . .
C47 C -0.4309(5) 0.7227(5) 0.4266(4) 0.0370(15) Uani 1 1 d . . . . .
H47A H -0.4075 0.6548 0.4137 0.044 Uiso 1 1 calc R . . . .
H47B H -0.4750 0.7207 0.4775 0.044 Uiso 1 1 calc R . . . .
C35 C -0.1209(6) 1.2930(5) 0.1308(5) 0.0428(17) Uani 1 1 d . . . . .
H35A H -0.1293 1.3666 0.1130 0.051 Uiso 1 1 calc R . . . .
H35B H -0.1836 1.2888 0.1131 0.051 Uiso 1 1 calc R . . . .
C36 C -0.1161(5) 1.2566(5) 0.2225(5) 0.0385(16) Uani 1 1 d . . . . .
H36A H -0.1845 1.2967 0.2467 0.046 Uiso 1 1 calc R . . . .
H36B H -0.0597 1.2702 0.2407 0.046 Uiso 1 1 calc R . . . .
C14 C 0.3194(6) 0.1007(5) 0.3973(5) 0.0431(18) Uani 1 1 d . . . . .
H14A H 0.2668 0.1259 0.4391 0.065 Uiso 1 1 calc GR . . . .
H14B H 0.3642 0.0272 0.4191 0.065 Uiso 1 1 calc GR . . . .
H14C H 0.2831 0.1084 0.3494 0.065 Uiso 1 1 calc GR . . . .
C24 C 0.3247(5) 0.7123(5) 0.1837(4) 0.0333(14) Uani 1 1 d . . . . .
H24A H 0.2971 0.7175 0.1318 0.040 Uiso 1 1 calc R . . . .
H24B H 0.3629 0.6377 0.2102 0.040 Uiso 1 1 calc R . . . .
C53 C -0.4721(6) 1.2399(5) 0.0726(5) 0.0446(18) Uani 1 1 d . . . . .
H53A H -0.5098 1.3164 0.0606 0.053 Uiso 1 1 calc R . . . .
H53B H -0.4808 1.2169 0.0261 0.053 Uiso 1 1 calc R . . . .
C51 C -0.2953(6) 1.0912(5) 0.1037(5) 0.0448(18) Uani 1 1 d . . . . .
H51A H -0.2959 1.0662 0.0560 0.054 Uiso 1 1 calc R . . . .
H51B H -0.2204 1.0733 0.1145 0.054 Uiso 1 1 calc R . . . .
C55 C -0.4637(5) 1.0709(5) 0.1700(5) 0.0445(18) Uani 1 1 d . . . . .
H55A H -0.4939 1.0412 0.2221 0.053 Uiso 1 1 calc R . . . .
H55B H -0.4765 1.0448 0.1270 0.053 Uiso 1 1 calc R . . . .
C9 C 0.1266(6) 0.5260(6) 0.1006(4) 0.0456(18) Uani 1 1 d . . . . .
H9A H 0.1112 0.4632 0.1192 0.068 Uiso 1 1 calc GR . . . .
H9B H 0.1255 0.5490 0.0410 0.068 Uiso 1 1 calc GR . . . .
H9C H 0.0730 0.5811 0.1236 0.068 Uiso 1 1 calc GR . . . .
C52 C -0.3553(6) 1.2098(5) 0.0837(6) 0.056(2) Uani 1 1 d . . . . .
H52A H -0.3473 1.2361 0.1284 0.067 Uiso 1 1 calc R . . . .
H52B H -0.3246 1.2423 0.0331 0.067 Uiso 1 1 calc R . . . .
H1 H 0.489(7) 0.422(6) 0.282(5) 0.067 Uiso 1 1 d R . . . .
C39 C -0.2027(5) 0.7183(5) 0.1484(4) 0.0339(14) Uani 1 1 d . . . . .
H39A H -0.1375 0.6945 0.1788 0.041 Uiso 0.612(16) 1 calc R . P A 1
H39B H -0.2543 0.6950 0.1857 0.041 Uiso 0.612(16) 1 calc R . P A 1
H39C H -0.2015 0.6849 0.2076 0.041 Uiso 0.388(16) 1 calc R . P A 2
H39D H -0.1310 0.7165 0.1298 0.041 Uiso 0.388(16) 1 calc R . P A 2
C42 C -0.3137(7) 0.8269(6) -0.0048(5) 0.052(2) Uani 1 1 d . . . . .
H42A H -0.3745 0.8539 -0.0408 0.063 Uiso 0.612(16) 1 calc R . P A 1
H42B H -0.2561 0.8460 -0.0363 0.063 Uiso 0.612(16) 1 calc R . P A 1
H42C H -0.3194 0.8627 -0.0636 0.063 Uiso 0.388(16) 1 calc R . P A 2
H42D H -0.3844 0.8282 0.0169 0.063 Uiso 0.388(16) 1 calc R . P A 2
C38 C -0.2499(12) 0.8384(12) 0.1191(10) 0.027(3) Uani 0.612(16) 1 d . . P A 1
H38 H -0.1967 0.8584 0.0799 0.033 Uiso 0.612(16) 1 calc R . P A 1
C40 C -0.1760(11) 0.6697(8) 0.0757(7) 0.033(3) Uani 0.612(16) 1 d . . P A 1
H40A H -0.1217 0.6901 0.0398 0.040 Uiso 0.612(16) 1 calc R . P A 1
H40B H -0.1465 0.5929 0.0957 0.040 Uiso 0.612(16) 1 calc R . P A 1
C43 C -0.3485(9) 0.8741(9) 0.0716(7) 0.032(3) Uani 0.612(16) 1 d . . P A 1
H43A H -0.3809 0.9510 0.0538 0.039 Uiso 0.612(16) 1 calc R . P A 1
H43B H -0.4012 0.8495 0.1060 0.039 Uiso 0.612(16) 1 calc R . P A 1
C41 C -0.2740(13) 0.7052(13) 0.0280(11) 0.040(4) Uani 0.612(16) 1 d . . P A 1
H41A H -0.3294 0.6862 0.0635 0.048 Uiso 0.612(16) 1 calc R . P A 1
H41B H -0.2571 0.6723 -0.0179 0.048 Uiso 0.612(16) 1 calc R . P A 1
C38A C -0.2855(19) 0.832(2) 0.1305(17) 0.027(6) Uani 0.388(16) 1 d . U P A 2
H38A H -0.3581 0.8309 0.1407 0.032 Uiso 0.388(16) 1 calc R . P A 2
C43A C -0.2736(18) 0.8825(16) 0.0423(11) 0.044(6) Uani 0.388(16) 1 d . . P A 2
H43C H -0.1986 0.8716 0.0274 0.053 Uiso 0.388(16) 1 calc R . P A 2
H43D H -0.3173 0.9581 0.0298 0.053 Uiso 0.388(16) 1 calc R . P A 2
C40A C -0.237(2) 0.6588(13) 0.0995(13) 0.042(5) Uani 0.388(16) 1 d . . P A 2
H40C H -0.1903 0.5840 0.1121 0.051 Uiso 0.388(16) 1 calc R . P A 2
H40D H -0.3113 0.6653 0.1149 0.051 Uiso 0.388(16) 1 calc R . P A 2
C41A C -0.229(2) 0.7095(19) 0.0087(14) 0.034(5) Uani 0.388(16) 1 d . . P A 2
H41C H -0.2453 0.6730 -0.0247 0.040 Uiso 0.388(16) 1 calc R . P A 2
H41D H -0.1564 0.7076 -0.0063 0.040 Uiso 0.388(16) 1 calc R . P A 2

loop_
_atom_site_aniso_label
_atom_site_aniso_U_11
_atom_site_aniso_U_22
_atom_site_aniso_U_33
_atom_site_aniso_U_23
_atom_site_aniso_U_13
_atom_site_aniso_U_12
W1 0.01370(10) 0.01498(10) 0.02406(12) -0.00613(8) 0.00025(8) -0.00458(8)
Au1 0.01886(11) 0.01535(10) 0.02895(13) -0.00567(9) -0.00094(8) -0.00388(8)
Au2 0.01561(11) 0.02492(12) 0.04061(14) -0.01537(10) 0.00097(9) -0.00640(9)
Ru1 0.0212(2) 0.0151(2) 0.0221(2) -0.00474(17) -0.00023(17) -0.00504(18)
P1 0.0212(7) 0.0178(7) 0.0237(8) -0.0050(6) 0.0017(6) -0.0077(6)
C28 0.034(3) 0.034(3) 0.034(4) -0.009(3) -0.004(3) -0.017(3)
C30 0.027(3) 0.026(3) 0.024(3) -0.004(2) 0.000(2) -0.010(3)
C31 0.029(3) 0.024(3) 0.022(3) -0.004(2) 0.003(2) -0.013(3)
C26 0.021(3) 0.022(3) 0.024(3) -0.007(2) 0.001(2) -0.007(2)
C29 0.033(3) 0.039(4) 0.027(3) -0.011(3) -0.003(3) -0.016(3)
C27 0.029(3) 0.032(3) 0.032(3) -0.008(3) 0.000(3) -0.015(3)
Cl2 0.0235(7) 0.0225(7) 0.0259(7) -0.0088(6) 0.0014(5) -0.0077(6)
P2 0.0234(7) 0.0209(7) 0.0255(8) -0.0034(6) -0.0071(6) -0.0043(6)
Cl1 0.0383(8) 0.0360(8) 0.0242(8) -0.0108(6) 0.0039(6) -0.0166(7)
Cl3 0.0146(7) 0.0552(11) 0.1061(17) -0.0466(11) 0.0053(8) -0.0117(7)
O2 0.030(2) 0.032(2) 0.036(3) 0.002(2) 0.0000(19) -0.015(2)
N6 0.014(2) 0.016(2) 0.028(3) -0.0078(19) 0.0065(18) -0.0083(18)
N3 0.012(2) 0.023(2) 0.024(3) -0.009(2) 0.0031(18) -0.0038(19)
N1 0.019(2) 0.020(2) 0.026(3) -0.008(2) 0.0080(19) -0.0051(19)
C1 0.024(3) 0.015(3) 0.027(3) -0.009(2) -0.001(2) -0.007(2)
N5 0.015(2) 0.021(2) 0.025(3) -0.0064(19) 0.0039(18) -0.0090(19)
N2 0.019(2) 0.022(2) 0.028(3) -0.007(2) 0.0009(19) -0.005(2)
N4 0.019(2) 0.019(2) 0.030(3) -0.010(2) 0.0011(19) -0.0063(19)
C11 0.022(3) 0.024(3) 0.023(3) -0.012(2) -0.004(2) 0.000(2)
C18 0.018(3) 0.018(3) 0.027(3) -0.007(2) -0.001(2) -0.005(2)
C17 0.024(3) 0.025(3) 0.028(3) -0.013(2) 0.000(2) -0.010(2)
O1 0.040(3) 0.050(3) 0.076(4) -0.039(3) -0.004(3) -0.014(2)
C8 0.036(3) 0.020(3) 0.025(3) -0.004(2) -0.002(3) -0.006(3)
C16 0.022(3) 0.019(3) 0.028(3) -0.005(2) -0.001(2) -0.009(2)
C4 0.013(3) 0.019(3) 0.029(3) -0.007(2) -0.002(2) -0.004(2)
C19 0.023(3) 0.029(3) 0.033(3) -0.015(3) 0.007(2) -0.009(3)
C44 0.022(3) 0.023(3) 0.027(3) -0.009(2) -0.004(2) -0.003(2)
C32 0.024(3) 0.018(3) 0.029(3) -0.005(2) 0.004(2) -0.008(2)
C6 0.036(3) 0.018(3) 0.030(3) -0.009(2) 0.009(3) -0.009(3)
C12 0.025(3) 0.020(3) 0.033(4) -0.006(3) -0.005(3) -0.001(2)
C20 0.025(3) 0.023(3) 0.030(3) -0.009(2) 0.005(2) -0.010(2)
C15 0.026(3) 0.037(4) 0.047(4) -0.016(3) 0.003(3) -0.017(3)
C7 0.038(4) 0.029(3) 0.022(3) -0.005(3) 0.006(3) -0.004(3)
C45 0.024(3) 0.023(3) 0.029(3) -0.005(2) -0.008(2) -0.007(2)
C3 0.022(3) 0.035(3) 0.041(4) -0.020(3) -0.002(3) -0.009(3)
C2 0.017(3) 0.025(3) 0.035(3) -0.011(3) 0.002(2) -0.007(2)
C33 0.039(4) 0.024(3) 0.028(3) -0.003(3) -0.002(3) -0.010(3)
C22 0.025(3) 0.036(4) 0.036(4) -0.005(3) 0.004(3) -0.012(3)
C25 0.026(3) 0.019(3) 0.043(4) -0.008(3) 0.006(3) -0.011(2)
C10 0.013(3) 0.040(4) 0.062(5) -0.020(3) -0.004(3) -0.002(3)
C21 0.031(3) 0.026(3) 0.037(4) -0.002(3) 0.004(3) -0.015(3)
C13 0.030(3) 0.018(3) 0.033(4) -0.008(2) 0.004(3) -0.007(3)
B1 0.013(3) 0.022(3) 0.029(4) -0.006(3) 0.005(2) -0.006(3)
C37 0.037(3) 0.018(3) 0.034(4) -0.007(3) 0.009(3) -0.013(3)
C50 0.037(4) 0.023(3) 0.035(4) -0.006(3) -0.015(3) -0.003(3)
C23 0.029(3) 0.038(4) 0.036(4) -0.014(3) 0.011(3) -0.012(3)
C49 0.024(3) 0.035(3) 0.037(4) -0.012(3) -0.006(3) -0.009(3)
C5 0.034(4) 0.031(3) 0.037(4) -0.011(3) 0.021(3) -0.014(3)
C54 0.048(4) 0.032(4) 0.036(4) -0.006(3) -0.010(3) 0.009(3)
C46 0.033(3) 0.029(3) 0.039(4) -0.007(3) -0.003(3) -0.014(3)
C34 0.058(5) 0.022(3) 0.039(4) 0.002(3) -0.005(3) -0.018(3)
C48 0.027(3) 0.045(4) 0.048(4) -0.022(3) 0.001(3) -0.014(3)
C47 0.036(4) 0.043(4) 0.040(4) -0.012(3) 0.004(3) -0.023(3)
C35 0.050(4) 0.019(3) 0.052(5) 0.000(3) -0.006(3) -0.012(3)
C36 0.037(4) 0.017(3) 0.058(5) -0.016(3) 0.008(3) -0.006(3)
C14 0.042(4) 0.020(3) 0.064(5) -0.010(3) 0.006(4) -0.013(3)
C24 0.028(3) 0.030(3) 0.043(4) -0.020(3) 0.007(3) -0.008(3)
C53 0.052(4) 0.025(3) 0.049(5) -0.005(3) -0.018(4) -0.004(3)
C51 0.037(4) 0.024(3) 0.068(5) 0.000(3) -0.013(4) -0.010(3)
C55 0.038(4) 0.031(4) 0.041(4) 0.001(3) -0.002(3) 0.003(3)
C9 0.038(4) 0.053(5) 0.032(4) -0.008(3) -0.007(3) -0.005(3)
C52 0.062(5) 0.019(3) 0.083(6) 0.003(4) -0.031(5) -0.014(3)
C39 0.033(3) 0.033(3) 0.035(4) -0.010(3) -0.008(3) -0.008(3)
C42 0.074(6) 0.043(4) 0.042(4) -0.014(3) -0.030(4) -0.013(4)
C38 0.024(7) 0.036(7) 0.024(7) -0.011(5) -0.003(6) -0.011(6)
C40 0.041(7) 0.023(5) 0.038(7) -0.012(5) -0.006(6) -0.012(5)
C43 0.031(6) 0.038(6) 0.032(6) -0.014(5) -0.004(5) -0.013(5)
C41 0.037(9) 0.047(8) 0.044(10) -0.020(7) -0.005(7) -0.016(7)
C38A 0.029(10) 0.029(8) 0.027(9) -0.012(6) -0.009(8) -0.011(7)
C43A 0.064(14) 0.059(12) 0.024(10) -0.004(8) -0.009(9) -0.040(11)
C40A 0.053(14) 0.021(9) 0.056(14) -0.008(8) -0.004(11) -0.019(9)
C41A 0.047(15) 0.036(10) 0.029(12) -0.016(8) 0.008(10) -0.024(12)

loop_
_atom_type_symbol
_atom_type_description
_atom_type_scat_dispersion_real
_atom_type_scat_dispersion_imag
_atom_type_scat_source
C C 0.0033 0.0016 'International Tables Vol C Tables 4.2.6.8 and 6.1.1.4'
H H 0.0000 0.0000 'International Tables Vol C Tables 4.2.6.8 and 6.1.1.4'
Au Au -2.0133 8.8022 'International Tables Vol C Tables 4.2.6.8 and 6.1.1.4'
B B 0.0013 0.0007 'International Tables Vol C Tables 4.2.6.8 and 6.1.1.4'
Cl Cl 0.1484 0.1585 'International Tables Vol C Tables 4.2.6.8 and 6.1.1.4'
N N 0.0061 0.0033 'International Tables Vol C Tables 4.2.6.8 and 6.1.1.4'
O O 0.0106 0.0060 'International Tables Vol C Tables 4.2.6.8 and 6.1.1.4'
P P 0.1023 0.0942 'International Tables Vol C Tables 4.2.6.8 and 6.1.1.4'
Ru Ru -1.2594 0.8363 'International Tables Vol C Tables 4.2.6.8 and 6.1.1.4'
W W -0.8490 6.8722 'International Tables Vol C Tables 4.2.6.8 and 6.1.1.4'

loop_
_exptl_crystal_face_index_h
_exptl_crystal_face_index_k
_exptl_crystal_face_index_l
_exptl_crystal_face_perp_dist
0 0 -1 0.0459
0 0 1 0.0177
-2 -2 -1 0.1013
2 2 1 0.1226
0 2 1 0.0747
0 -2 -1 0.0342

loop_
_geom_angle_atom_site_label_1
_geom_angle_atom_site_label_2
_geom_angle_atom_site_label_3
_geom_angle
N6 W1 Au1 77.96(11)
N6 W1 N4 82.11(16)
C1 W1 Au1 46.63(16)
C1 W1 N6 119.01(19)
C1 W1 N2 110.1(2)
C1 W1 N4 154.82(19)
C1 W1 C4 79.2(2)
C1 W1 C3 76.8(2)
N2 W1 Au1 85.39(12)
N2 W1 N6 83.75(17)
N2 W1 N4 84.28(17)
N4 W1 Au1 158.41(11)
C4 W1 Au1 102.50(15)
C4 W1 N6 92.87(19)
C4 W1 N2 170.63(19)
C4 W1 N4 86.60(19)
C4 W1 C3 90.8(2)
C3 W1 Au1 116.20(18)
C3 W1 N6 164.2(2)
C3 W1 N2 90.2(2)
C3 W1 N4 82.8(2)
W1 Au1 Au2 77.819(8)
C1 Au1 W1 40.97(15)
C1 Au1 Au2 36.87(15)
C2 Au1 W1 155.75(16)
C2 Au1 Au2 126.27(16)
C2 Au1 C1 162.8(2)
Cl3 Au2 Au1 137.30(5)
C1 Au2 Au1 40.18(15)
C1 Au2 Cl3 177.43(16)
Cl2 Ru1 P1 86.98(5)
Cl2 Ru1 P2 84.53(5)
P2 Ru1 P1 160.93(5)
Cl1 Ru1 P1 88.98(5)
Cl1 Ru1 Cl2 156.03(5)
Cl1 Ru1 P2 91.87(6)
C2 Ru1 P1 100.9(2)
C2 Ru1 Cl2 106.3(2)
C2 Ru1 P2 97.86(19)
C2 Ru1 Cl1 97.7(2)
C26 P1 Ru1 112.74(18)
C32 P1 Ru1 110.29(19)
C32 P1 C26 104.7(3)
C20 P1 Ru1 114.1(2)
C20 P1 C26 110.4(3)
C20 P1 C32 103.9(3)
H28A C28 H28B 108.1
C29 C28 H28A 109.5
C29 C28 H28B 109.5
C29 C28 C27 110.6(5)
C27 C28 H28A 109.5
C27 C28 H28B 109.5
H30A C30 H30B 108.0
C31 C30 H30A 109.3
C31 C30 H30B 109.3
C29 C30 H30A 109.3
C29 C30 H30B 109.3
C29 C30 C31 111.6(5)
C30 C31 H31A 109.4
C30 C31 H31B 109.4
C30 C31 C26 111.2(5)
H31A C31 H31B 108.0
C26 C31 H31A 109.4
C26 C31 H31B 109.4
P1 C26 H26 105.6
C31 C26 P1 113.0(4)
C31 C26 H26 105.6
C27 C26 P1 115.4(4)
C27 C26 C31 110.6(5)
C27 C26 H26 105.6
C28 C29 H29A 109.4
C28 C29 H29B 109.4
C30 C29 C28 111.4(5)
C30 C29 H29A 109.4
C30 C29 H29B 109.4
H29A C29 H29B 108.0
C28 C27 H27A 109.3
C28 C27 H27B 109.3
C26 C27 C28 111.5(5)
C26 C27 H27A 109.3
C26 C27 H27B 109.3
H27A C27 H27B 108.0
C44 P2 Ru1 114.45(19)
C44 P2 C50 102.8(3)
C44 P2 C38A 99.9(8)
C50 P2 Ru1 103.1(2)
C50 P2 C38A 109.6(8)
C38 P2 Ru1 110.0(5)
C38 P2 C44 115.0(5)
C38 P2 C50 110.4(5)
C38A P2 Ru1 125.0(8)
N5 N6 W1 119.2(3)
C18 N6 W1 133.5(3)
C18 N6 N5 107.1(4)
N4 N3 B1 121.7(4)
C11 N3 N4 109.7(4)
C11 N3 B1 128.6(5)
N2 N1 B1 119.8(4)
C6 N1 N2 109.4(5)
C6 N1 B1 130.8(5)
W1 C1 Au1 92.4(2)
W1 C1 Au2 164.5(3)
Au2 C1 Au1 103.0(2)
N6 N5 B1 120.4(4)
C16 N5 N6 109.3(4)
C16 N5 B1 129.1(5)
N1 N2 W1 119.8(3)
C8 N2 W1 132.8(4)
C8 N2 N1 107.2(5)
N3 N4 W1 117.3(3)
C13 N4 W1 136.0(4)
C13 N4 N3 106.4(4)
N3 C11 C12 107.9(5)
N3 C11 C10 122.3(5)
C12 C11 C10 129.7(5)
N6 C18 C17 109.3(5)
N6 C18 C19 123.2(5)
C17 C18 C19 127.5(5)
C18 C17 H17 126.9
C16 C17 C18 106.2(5)
C16 C17 H17 126.9
N2 C8 C7 109.1(6)
N2 C8 C9 122.9(6)
C7 C8 C9 128.0(6)
N5 C16 C17 108.1(5)
N5 C16 C15 123.0(5)
C17 C16 C15 128.9(5)
O2 C4 W1 178.1(5)
C18 C19 H19A 109.5
C18 C19 H19B 109.5
C18 C19 H19C 109.5
H19A C19 H19B 109.5
H19A C19 H19C 109.5
H19B C19 H19C 109.5
P2 C44 H44 104.7
C45 C44 P2 115.6(4)
C45 C44 H44 104.7
C49 C44 P2 117.3(4)
C49 C44 H44 104.7
C49 C44 C45 108.3(5)
P1 C32 H32 106.7
C33 C32 P1 113.3(4)
C33 C32 H32 106.7
C37 C32 P1 113.6(4)
C37 C32 H32 106.7
C37 C32 C33 109.2(5)
N1 C6 C7 107.4(5)
N1 C6 C5 122.4(6)
C7 C6 C5 130.1(6)
C11 C12 H12 126.6
C11 C12 C13 106.8(5)
C13 C12 H12 126.6
P1 C20 H20 105.2
C25 C20 P1 112.7(4)
C25 C20 H20 105.2
C25 C20 C21 110.0(5)
C21 C20 P1 117.4(4)
C21 C20 H20 105.2
C16 C15 H15A 109.5
C16 C15 H15B 109.5
C16 C15 H15C 109.5
H15A C15 H15B 109.5
H15A C15 H15C 109.5
H15B C15 H15C 109.5
C8 C7 H7 126.5
C6 C7 C8 106.9(6)
C6 C7 H7 126.5
C44 C45 H45A 109.9
C44 C45 H45B 109.9
H45A C45 H45B 108.3
C46 C45 C44 109.0(5)
C46 C45 H45A 109.9
C46 C45 H45B 109.9
O1 C3 W1 179.3(6)
Ru1 C2 Au1 168.1(4)
C32 C33 H33A 109.6
C32 C33 H33B 109.6
C32 C33 C34 110.4(5)
H33A C33 H33B 108.1
C34 C33 H33A 109.6
C34 C33 H33B 109.6
H22A C22 H22B 107.9
C21 C22 H22A 109.3
C21 C22 H22B 109.3
C23 C22 H22A 109.3
C23 C22 H22B 109.3
C23 C22 C21 111.7(5)
C20 C25 H25A 109.5
C20 C25 H25B 109.5
H25A C25 H25B 108.0
C24 C25 C20 110.9(5)
C24 C25 H25A 109.5
C24 C25 H25B 109.5
C11 C10 H10A 109.5
C11 C10 H10B 109.5
C11 C10 H10C 109.5
H10A C10 H10B 109.5
H10A C10 H10C 109.5
H10B C10 H10C 109.5
C20 C21 H21A 109.7
C20 C21 H21B 109.7
C22 C21 C20 109.9(5)
C22 C21 H21A 109.7
C22 C21 H21B 109.7
H21A C21 H21B 108.2
N4 C13 C12 109.2(5)
N4 C13 C14 123.3(5)
C12 C13 C14 127.5(6)
N3 B1 H1 115(4)
N1 B1 N3 109.8(5)
N1 B1 N5 109.5(4)
N1 B1 H1 107(5)
N5 B1 N3 108.0(5)
N5 B1 H1 107(5)
C32 C37 H37A 109.3
C32 C37 H37B 109.3
C32 C37 C36 111.4(5)
H37A C37 H37B 108.0
C36 C37 H37A 109.3
C36 C37 H37B 109.3
P2 C50 H50 105.2
C51 C50 P2 110.9(5)
C51 C50 H50 105.2
C51 C50 C55 112.3(5)
C55 C50 P2 117.0(5)
C55 C50 H50 105.2
C22 C23 H23A 109.5
C22 C23 H23B 109.5
H23A C23 H23B 108.1
C24 C23 C22 110.7(5)
C24 C23 H23A 109.5
C24 C23 H23B 109.5
C44 C49 H49A 109.7
C44 C49 H49B 109.7
H49A C49 H49B 108.2
C48 C49 C44 110.0(5)
C48 C49 H49A 109.7
C48 C49 H49B 109.7
C6 C5 H5A 109.5
C6 C5 H5B 109.5
C6 C5 H5C 109.5
H5A C5 H5B 109.5
H5A C5 H5C 109.5
H5B C5 H5C 109.5
H54A C54 H54B 107.9
C53 C54 H54A 109.2
C53 C54 H54B 109.2
C53 C54 C55 112.2(6)
C55 C54 H54A 109.2
C55 C54 H54B 109.2
C45 C46 H46A 109.2
C45 C46 H46B 109.2
C45 C46 C47 112.1(5)
H46A C46 H46B 107.9
C47 C46 H46A 109.2
C47 C46 H46B 109.2
C33 C34 H34A 109.5
C33 C34 H34B 109.5
H34A C34 H34B 108.1
C35 C34 C33 110.5(6)
C35 C34 H34A 109.5
C35 C34 H34B 109.5
C49 C48 H48A 109.1
C49 C48 H48B 109.1
H48A C48 H48B 107.8
C47 C48 C49 112.4(5)
C47 C48 H48A 109.1
C47 C48 H48B 109.1
C46 C47 H47A 109.5
C46 C47 H47B 109.5
C48 C47 C46 110.7(5)
C48 C47 H47A 109.5
C48 C47 H47B 109.5
H47A C47 H47B 108.1
C34 C35 H35A 109.3
C34 C35 H35B 109.3
H35A C35 H35B 108.0
C36 C35 C34 111.5(6)
C36 C35 H35A 109.3
C36 C35 H35B 109.3
C37 C36 H36A 109.3
C37 C36 H36B 109.3
C35 C36 C37 111.5(6)
C35 C36 H36A 109.3
C35 C36 H36B 109.3
H36A C36 H36B 108.0
C13 C14 H14A 109.5
C13 C14 H14B 109.5
C13 C14 H14C 109.5
H14A C14 H14B 109.5
H14A C14 H14C 109.5
H14B C14 H14C 109.5
C25 C24 C23 111.5(5)
C25 C24 H24A 109.3
C25 C24 H24B 109.3
C23 C24 H24A 109.3
C23 C24 H24B 109.3
H24A C24 H24B 108.0
C54 C53 H53A 109.8
C54 C53 H53B 109.8
C54 C53 C52 109.5(6)
H53A C53 H53B 108.2
C52 C53 H53A 109.8
C52 C53 H53B 109.8
C50 C51 H51A 109.2
C50 C51 H51B 109.2
C50 C51 C52 111.9(7)
H51A C51 H51B 107.9
C52 C51 H51A 109.2
C52 C51 H51B 109.2
C50 C55 C54 110.3(6)
C50 C55 H55A 109.6
C50 C55 H55B 109.6
C54 C55 H55A 109.6
C54 C55 H55B 109.6
H55A C55 H55B 108.1
C8 C9 H9A 109.5
C8 C9 H9B 109.5
C8 C9 H9C 109.5
H9A C9 H9B 109.5
H9A C9 H9C 109.5
H9B C9 H9C 109.5
C53 C52 C51 110.8(6)
C53 C52 H52A 109.5
C53 C52 H52B 109.5
C51 C52 H52A 109.5
C51 C52 H52B 109.5
H52A C52 H52B 108.1
H39A C39 H39B 108.1
H39C C39 H39D 108.6
C38 C39 H39A 109.5
C38 C39 H39B 109.5
C40 C39 H39A 109.5
C40 C39 H39B 109.5
C40 C39 C38 110.8(9)
C38A C39 H39C 110.4
C38A C39 H39D 110.4
C38A C39 C40A 106.7(12)
C40A C39 H39C 110.4
C40A C39 H39D 110.4
H42A C42 H42B 108.5
H42C C42 H42D 108.6
C43 C42 H42A 110.2
C43 C42 H42B 110.2
C41 C42 H42A 110.2
C41 C42 H42B 110.2
C41 C42 C43 107.3(9)
C43A C42 H42C 110.3
C43A C42 H42D 110.3
C43A C42 C41A 107.1(13)
C41A C42 H42C 110.3
C41A C42 H42D 110.3
P2 C38 H38 106.9
C39 C38 P2 109.4(9)
C39 C38 H38 106.9
C43 C38 P2 117.1(10)
C43 C38 C39 109.3(11)
C43 C38 H38 106.9
C39 C40 H40A 109.6
C39 C40 H40B 109.6
H40A C40 H40B 108.1
C41 C40 C39 110.5(11)
C41 C40 H40A 109.6
C41 C40 H40B 109.6
C42 C43 H43A 110.3
C42 C43 H43B 110.3
C38 C43 C42 107.3(10)
C38 C43 H43A 110.3
C38 C43 H43B 110.3
H43A C43 H43B 108.5
C42 C41 H41A 110.4
C42 C41 H41B 110.4
C40 C41 C42 106.8(11)
C40 C41 H41A 110.4
C40 C41 H41B 110.4
H41A C41 H41B 108.6
P2 C38A H38A 108.7
C39 C38A P2 106.7(13)
C39 C38A H38A 108.7
C43A C38A P2 115.8(17)
C43A C38A C39 108.0(19)
C43A C38A H38A 108.7
C42 C43A H43C 110.9
C42 C43A H43D 110.9
C38A C43A C42 104.3(15)
C38A C43A H43C 110.9
C38A C43A H43D 110.9
H43C C43A H43D 108.9
C39 C40A H40C 110.3
C39 C40A H40D 110.3
H40C C40A H40D 108.6
C41A C40A C39 107.1(16)
C41A C40A H40C 110.3
C41A C40A H40D 110.3
C42 C41A H41C 110.7
C42 C41A H41D 110.7
C40A C41A C42 105.4(17)
C40A C41A H41C 110.7
C40A C41A H41D 110.7
H41C C41A H41D 108.8

loop_
_geom_bond_atom_site_label_1
_geom_bond_atom_site_label_2
_geom_bond_distance
W1 Au1 2.8748(3)
W1 N6 2.205(4)
W1 C1 1.887(5)
W1 N2 2.205(5)
W1 N4 2.258(4)
W1 C4 1.989(6)
W1 C3 2.000(6)
Au1 Au2 3.1596(3)
Au1 C1 2.092(5)
Au1 C2 1.967(6)
Au2 Cl3 2.3027(15)
Au2 C1 1.945(5)
Ru1 P1 2.4398(15)
Ru1 Cl2 2.3586(14)
Ru1 P2 2.4347(15)
Ru1 Cl1 2.3461(15)
Ru1 C2 1.664(6)
P1 C26 1.855(6)
P1 C32 1.855(6)
P1 C20 1.846(6)
C28 H28A 0.9900
C28 H28B 0.9900
C28 C29 1.515(9)
C28 C27 1.533(9)
C30 H30A 0.9900
C30 H30B 0.9900
C30 C31 1.528(8)
C30 C29 1.509(8)
C31 H31A 0.9900
C31 H31B 0.9900
C31 C26 1.538(8)
C26 H26 1.0000
C26 C27 1.521(8)
C29 H29A 0.9900
C29 H29B 0.9900
C27 H27A 0.9900
C27 H27B 0.9900
P2 C44 1.850(6)
P2 C50 1.866(6)
P2 C38 1.837(17)
P2 C38A 1.89(3)
O2 C4 1.145(7)
N6 N5 1.375(6)
N6 C18 1.344(7)
N3 N4 1.372(6)
N3 C11 1.354(7)
N3 B1 1.540(8)
N1 N2 1.378(6)
N1 C6 1.353(7)
N1 B1 1.535(8)
N5 C16 1.354(7)
N5 B1 1.539(8)
N2 C8 1.336(8)
N4 C13 1.355(7)
C11 C12 1.365(8)
C11 C10 1.501(8)
C18 C17 1.397(8)
C18 C19 1.477(8)
C17 H17 0.9500
C17 C16 1.375(8)
O1 C3 1.134(7)
C8 C7 1.392(9)
C8 C9 1.501(9)
C16 C15 1.492(8)
C19 H19A 0.9800
C19 H19B 0.9800
C19 H19C 0.9800
C44 H44 1.0000
C44 C45 1.544(8)
C44 C49 1.539(8)
C32 H32 1.0000
C32 C33 1.527(8)
C32 C37 1.518(8)
C6 C7 1.373(9)
C6 C5 1.495(9)
C12 H12 0.9500
C12 C13 1.389(8)
C20 H20 1.0000
C20 C25 1.530(8)
C20 C21 1.542(8)
C15 H15A 0.9800
C15 H15B 0.9800
C15 H15C 0.9800
C7 H7 0.9500
C45 H45A 0.9900
C45 H45B 0.9900
C45 C46 1.513(9)
C33 H33A 0.9900
C33 H33B 0.9900
C33 C34 1.540(8)
C22 H22A 0.9900
C22 H22B 0.9900
C22 C21 1.527(9)
C22 C23 1.524(9)
C25 H25A 0.9900
C25 H25B 0.9900
C25 C24 1.522(8)
C10 H10A 0.9800
C10 H10B 0.9800
C10 H10C 0.9800
C21 H21A 0.9900
C21 H21B 0.9900
C13 C14 1.489(9)
B1 H1 1.05(8)
C37 H37A 0.9900
C37 H37B 0.9900
C37 C36 1.524(8)
C50 H50 1.0000
C50 C51 1.524(10)
C50 C55 1.529(9)
C23 H23A 0.9900
C23 H23B 0.9900
C23 C24 1.523(9)
C49 H49A 0.9900
C49 H49B 0.9900
C49 C48 1.520(9)
C5 H5A 0.9800
C5 H5B 0.9800
C5 H5C 0.9800
C54 H54A 0.9900
C54 H54B 0.9900
C54 C53 1.496(11)
C54 C55 1.534(9)
C46 H46A 0.9900
C46 H46B 0.9900
C46 C47 1.517(8)
C34 H34A 0.9900
C34 H34B 0.9900
C34 C35 1.528(10)
C48 H48A 0.9900
C48 H48B 0.9900
C48 C47 1.506(10)
C47 H47A 0.9900
C47 H47B 0.9900
C35 H35A 0.9900
C35 H35B 0.9900
C35 C36 1.510(10)
C36 H36A 0.9900
C36 H36B 0.9900
C14 H14A 0.9800
C14 H14B 0.9800
C14 H14C 0.9800
C24 H24A 0.9900
C24 H24B 0.9900
C53 H53A 0.9900
C53 H53B 0.9900
C53 C52 1.516(10)
C51 H51A 0.9900
C51 H51B 0.9900
C51 C52 1.536(9)
C55 H55A 0.9900
C55 H55B 0.9900
C9 H9A 0.9800
C9 H9B 0.9800
C9 H9C 0.9800
C52 H52A 0.9900
C52 H52B 0.9900
C39 H39A 0.9900
C39 H39B 0.9900
C39 H39C 0.9900
C39 H39D 0.9900
C39 C38 1.547(17)
C39 C40 1.535(13)
C39 C38A 1.55(3)
C39 C40A 1.61(2)
C42 H42A 0.9900
C42 H42B 0.9900
C42 H42C 0.9900
C42 H42D 0.9900
C42 C43 1.579(13)
C42 C41 1.574(18)
C42 C43A 1.582(18)
C42 C41A 1.60(3)
C38 H38 1.0000
C38 C43 1.512(18)
C40 H40A 0.9900
C40 H40B 0.9900
C40 C41 1.51(2)
C43 H43A 0.9900
C43 H43B 0.9900
C41 H41A 0.9900
C41 H41B 0.9900
C38A H38A 1.0000
C38A C43A 1.50(3)
C43A H43C 0.9900
C43A H43D 0.9900
C40A H40C 0.9900
C40A H40D 0.9900
C40A C41A 1.53(3)
C41A H41C 0.9900
C41A H41D 0.9900

loop_
_geom_torsion_atom_site_label_1
_geom_torsion_atom_site_label_2
_geom_torsion_atom_site_label_3
_geom_torsion_atom_site_label_4
_geom_torsion
W1 N6 N5 C16 -176.9(3)
W1 N6 N5 B1 -8.1(6)
W1 N6 C18 C17 175.8(4)
W1 N6 C18 C19 -3.7(8)
W1 N2 C8 C7 -173.1(4)
W1 N2 C8 C9 8.1(9)
W1 N4 C13 C12 -172.2(4)
W1 N4 C13 C14 7.0(10)
Au1 W1 C1 Au2 -171.1(14)
Ru1 P1 C26 C31 46.7(4)
Ru1 P1 C26 C27 175.4(4)
Ru1 P1 C32 C33 -65.9(4)
Ru1 P1 C32 C37 59.6(5)
Ru1 P1 C20 C25 -71.4(5)
Ru1 P1 C20 C21 159.2(4)
Ru1 P2 C44 C45 -34.6(5)
Ru1 P2 C44 C49 -164.4(4)
Ru1 P2 C50 C51 60.2(5)
Ru1 P2 C50 C55 -169.2(5)
Ru1 P2 C38 C39 78.1(9)
Ru1 P2 C38 C43 -156.9(10)
Ru1 P2 C38A C39 47.6(18)
Ru1 P2 C38A C43A -73(2)
P1 Ru1 C2 Au1 -135.1(17)
P1 C26 C27 C28 174.8(4)
P1 C32 C33 C34 -173.3(4)
P1 C32 C37 C36 174.2(5)
P1 C20 C25 C24 169.5(4)
P1 C20 C21 C22 -172.0(4)
C30 C31 C26 P1 -174.5(4)
C30 C31 C26 C27 54.4(6)
C31 C30 C29 C28 56.2(7)
C31 C26 C27 C28 -55.4(7)
C26 P1 C32 C33 172.6(4)
C26 P1 C32 C37 -62.0(5)
C26 P1 C20 C25 56.7(5)
C26 P1 C20 C21 -72.7(5)
C29 C28 C27 C26 56.5(7)
C29 C30 C31 C26 -55.0(6)
C27 C28 C29 C30 -56.5(7)
Cl2 Ru1 C2 Au1 134.9(17)
P2 Ru1 C2 Au1 48.3(17)
P2 C44 C45 C46 165.4(4)
P2 C44 C49 C48 -167.4(4)
P2 C50 C51 C52 -175.3(5)
P2 C50 C55 C54 178.7(5)
P2 C38 C43 C42 173.4(8)
P2 C38A C43A C42 -171.3(13)
Cl1 Ru1 C2 Au1 -44.6(17)
N6 W1 C1 Au1 31.6(3)
N6 W1 C1 Au2 -139.5(12)
N6 N5 C16 C17 0.8(6)
N6 N5 C16 C15 -179.8(5)
N6 N5 B1 N3 -55.4(6)
N6 N5 B1 N1 64.2(6)
N6 C18 C17 C16 -0.3(6)
N3 N4 C13 C12 0.4(7)
N3 N4 C13 C14 179.5(6)
N3 C11 C12 C13 0.0(7)
N1 N2 C8 C7 0.4(6)
N1 N2 C8 C9 -178.4(6)
N1 C6 C7 C8 -0.1(7)
N5 N6 C18 C17 0.7(6)
N5 N6 C18 C19 -178.8(5)
N2 W1 C1 Au1 -62.4(2)
N2 W1 C1 Au2 126.4(12)
N2 N1 C6 C7 0.3(6)
N2 N1 C6 C5 178.9(5)
N2 N1 B1 N3 63.9(6)
N2 N1 B1 N5 -54.5(6)
N2 C8 C7 C6 -0.2(7)
N4 W1 C1 Au1 175.7(4)
N4 W1 C1 Au2 4.6(16)
N4 N3 C11 C12 0.2(6)
N4 N3 C11 C10 -179.4(5)
N4 N3 B1 N1 -56.3(6)
N4 N3 B1 N5 63.1(6)
C11 N3 N4 W1 173.8(4)
C11 N3 N4 C13 -0.4(6)
C11 N3 B1 N1 125.4(6)
C11 N3 B1 N5 -115.2(6)
C11 C12 C13 N4 -0.3(7)
C11 C12 C13 C14 -179.4(6)
C18 N6 N5 C16 -0.9(6)
C18 N6 N5 B1 167.8(5)
C18 C17 C16 N5 -0.3(6)
C18 C17 C16 C15 -179.7(6)
C16 N5 B1 N3 111.0(6)
C16 N5 B1 N1 -129.5(6)
C4 W1 C1 Au1 118.9(2)
C4 W1 C1 Au2 -52.3(12)
C19 C18 C17 C16 179.2(6)
C44 P2 C50 C51 179.4(5)
C44 P2 C50 C55 -50.0(6)
C44 P2 C38 C39 -52.9(10)
C44 P2 C38 C43 72.0(12)
C44 P2 C38A C39 -81.9(13)
C44 P2 C38A C43A 157.9(17)
C44 C45 C46 C47 59.1(7)
C44 C49 C48 C47 -56.8(7)
C32 P1 C26 C31 166.6(4)
C32 P1 C26 C27 -64.7(5)
C32 P1 C20 C25 168.5(4)
C32 P1 C20 C21 39.1(5)
C32 C33 C34 C35 -57.5(7)
C32 C37 C36 C35 56.2(8)
C6 N1 N2 W1 174.1(4)
C6 N1 N2 C8 -0.4(6)
C6 N1 B1 N3 -117.6(6)
C6 N1 B1 N5 124.0(6)
C20 P1 C26 C31 -82.1(4)
C20 P1 C26 C27 46.6(5)
C20 P1 C32 C33 56.8(5)
C20 P1 C32 C37 -177.8(5)
C20 C25 C24 C23 56.5(7)
C45 C44 C49 C48 59.5(6)
C45 C46 C47 C48 -55.0(7)
C3 W1 C1 Au1 -147.8(3)
C3 W1 C1 Au2 41.1(12)
C33 C32 C37 C36 -58.3(7)
C33 C34 C35 C36 54.7(8)
C22 C23 C24 C25 -55.1(7)
C25 C20 C21 C22 57.4(7)
C10 C11 C12 C13 179.6(6)
C21 C20 C25 C24 -57.4(7)
C21 C22 C23 C24 55.8(7)
B1 N3 N4 W1 -4.7(6)
B1 N3 N4 C13 -178.9(5)
B1 N3 C11 C12 178.6(5)
B1 N3 C11 C10 -1.0(9)
B1 N1 N2 W1 -7.1(6)
B1 N1 N2 C8 178.4(5)
B1 N1 C6 C7 -178.3(6)
B1 N1 C6 C5 0.2(9)
B1 N5 C16 C17 -166.7(5)
B1 N5 C16 C15 12.7(9)
C37 C32 C33 C34 59.0(7)
C50 P2 C44 C45 -145.7(4)
C50 P2 C44 C49 84.6(5)
C50 P2 C38 C39 -168.7(7)
C50 P2 C38 C43 -43.7(13)
C50 P2 C38A C39 170.5(11)
C50 P2 C38A C43A 50.4(19)
C50 C51 C52 C53 -54.9(9)
C23 C22 C21 C20 -57.1(7)
C49 C44 C45 C46 -60.6(6)
C49 C48 C47 C46 53.5(8)
C5 C6 C7 C8 -178.5(6)
C54 C53 C52 C51 58.5(9)
C34 C35 C36 C37 -54.0(8)
C53 C54 C55 C50 56.2(8)
C51 C50 C55 C54 -51.4(8)
C55 C50 C51 C52 51.6(8)
C55 C54 C53 C52 -59.9(9)
C9 C8 C7 C6 178.6(6)
C39 C38 C43 C42 -61.6(13)
C39 C40 C41 C42 61.6(16)
C39 C38A C43A C42 69.2(19)
C39 C40A C41A C42 -64(2)
C38 P2 C44 C45 94.3(7)
C38 P2 C44 C49 -35.5(7)
C38 P2 C50 C51 -57.4(7)
C38 P2 C50 C55 73.2(8)
C38 P2 C38A C39 75(4)
C38 P2 C38A C43A -45(3)
C38 C39 C40 C41 -58.8(16)
C38 C39 C38A P2 -72(4)
C38 C39 C38A C43A 53(4)
C38 C39 C40A C41A 45(2)
C40 C39 C38 P2 -172.2(8)
C40 C39 C38 C43 58.4(14)
C40 C39 C38A P2 -156.1(10)
C40 C39 C38A C43A -31(2)
C40 C39 C40A C41A -44.2(16)
C43 C42 C41 C40 -64.9(15)
C43 C42 C43A C38A 43.9(14)
C43 C42 C41A C40A 23(2)
C41 C42 C43 C38 65.6(13)
C41 C42 C43A C38A -44(2)
C41 C42 C41A C40A -48(2)
C38A P2 C44 C45 101.4(9)
C38A P2 C44 C49 -28.3(9)
C38A P2 C50 C51 -75.0(10)
C38A P2 C50 C55 55.6(10)
C38A P2 C38 C39 -78(4)
C38A P2 C38 C43 47(4)
C38A C39 C38 P2 84(4)
C38A C39 C38 C43 -45(4)
C38A C39 C40 C41 -37.3(19)
C38A C39 C40A C41A 64(2)
C43A C42 C43 C38 -43.9(13)
C43A C42 C41 C40 -20.8(19)
C43A C42 C41A C40A 67(2)
C40A C39 C38 P2 150.1(11)
C40A C39 C38 C43 20.7(18)
C40A C39 C40 C41 47.2(15)
C40A C39 C38A P2 167.4(12)
C40A C39 C38A C43A -68(2)
C41A C42 C43 C38 41.0(17)
C41A C42 C41 C40 54(3)
C41A C42 C43A C38A -69(2)

loop_
_exptl_oxdiff_crystal_face_indexfrac_h
_exptl_oxdiff_crystal_face_indexfrac_k
_exptl_oxdiff_crystal_face_indexfrac_l
_exptl_oxdiff_crystal_face_x
_exptl_oxdiff_crystal_face_y
_exptl_oxdiff_crystal_face_z
0.0000 0.0000 -1.0000 -0.0406 0.0145 0.0028
-0.0000 -0.0000 1.0000 0.0406 -0.0145 -0.0028
-2.0000 -2.0000 -1.0000 -0.0136 -0.0254 0.1158
2.0000 2.0000 1.0000 0.0136 0.0254 -0.1158
0.0000 2.0000 1.0000 0.0466 0.0919 -0.0313
-0.0000 -2.0000 -1.0000 -0.0466 -0.0919 0.0313
